data_1531947
loop_
_publ_author_name
'Wang, Guan-E'
'Xu, Gang'
'Wang, Ming-Sheng'
'Cai, Li-Zhen'
'Li, Wen-Hua'
'Guo, Guo-Cong'

_publ_section_title
;
 Semiconductive 3-D haloplumbate framework hybrids with high color
 rendering index white-light emission
;
_journal_issue 12
_journal_name_full 'Chem. Sci.'
_journal_page_first 7222
_journal_paper_doi 10.1039/C5SC02501J
_journal_volume 6
_journal_year 2015
_chemical_absolute_configuration rm
_chemical_formula_moiety 'C3 H7 Cl3 N Pb'
_chemical_formula_sum 'C3 H7 Cl3 I0 N O0 Pb'
_chemical_formula_weight 370.64
_chemical_name_systematic
; 
 ? 
;
_space_group_IT_number 96
_symmetry_cell_setting tetragonal
_symmetry_space_group_name_Hall 'P 4nw 2abw'
_symmetry_space_group_name_H-M 'P 43 21 2'
_atom_sites_solution_hydrogens geom
_atom_sites_solution_primary direct
_atom_sites_solution_secondary difmap
_audit_creation_method SHELXL-97
_audit_update_record
;
2015-03-22 deposited with the CCDC.
2015-09-17 downloaded from the CCDC.
;
_cell_angle_alpha 90.00
_cell_angle_beta 90.00
_cell_angle_gamma 90.00
_cell_formula_units_Z 8
_cell_length_a 10.4482(8)
_cell_length_b 10.4482(8)
_cell_length_c 14.7573(13)
_cell_measurement_reflns_used 2099
_cell_measurement_temperature 293(2)
_cell_measurement_theta_max 27.4256
_cell_measurement_theta_min 2.3880
_cell_volume 1611.0(2)
_computing_cell_refinement 'CrystalClear (Rigaku Inc., 2007)'
_computing_data_collection 'CrystalClear (Rigaku Inc., 2007)'
_computing_data_reduction 'CrystalClear (Rigaku Inc., 2007)'
_computing_publication_material 'Siemens SHELXTL^TM^ 5'
_computing_structure_refinement 'SHELXL-97 (Sheldrick, 1997)'
_computing_structure_solution 'SHELXS-97 (Sheldrick, 1990)'
_diffrn_ambient_temperature 293(2)
_diffrn_detector_area_resol_mean 28.5714
_diffrn_measured_fraction_theta_full 0.987
_diffrn_measured_fraction_theta_max 0.987
_diffrn_measurement_device_type 'Rigaku Ultrax-Saturn 70'
_diffrn_measurement_method CCD_Profile_fitting
_diffrn_radiation_monochromator graphite
_diffrn_radiation_source 'fine-focus sealed tube'
_diffrn_radiation_type MoK\a
_diffrn_radiation_wavelength 0.71073
_diffrn_reflns_av_R_equivalents 0.0971
_diffrn_reflns_av_sigmaI/netI 0.0598
_diffrn_reflns_limit_h_max 12
_diffrn_reflns_limit_h_min -12
_diffrn_reflns_limit_k_max 10
_diffrn_reflns_limit_k_min -12
_diffrn_reflns_limit_l_max 17
_diffrn_reflns_limit_l_min -17
_diffrn_reflns_number 10636
_diffrn_reflns_theta_full 25.49
_diffrn_reflns_theta_max 25.49
_diffrn_reflns_theta_min 2.76
_exptl_absorpt_coefficient_mu 21.846
_exptl_absorpt_correction_T_max 0.2186
_exptl_absorpt_correction_T_min 0.2186
_exptl_absorpt_correction_type multi-scan
_exptl_absorpt_process_details 'Sphere (Rigaku CrystalClear)'
_exptl_crystal_colour colorless
_exptl_crystal_density_diffrn 3.056
_exptl_crystal_density_method 'not measured'
_exptl_crystal_description block
_exptl_crystal_F_000 1320
_exptl_crystal_preparation Luminescent
_exptl_crystal_size_max 0.10
_exptl_crystal_size_mid 0.10
_exptl_crystal_size_min 0.10
_refine_diff_density_max 1.625
_refine_diff_density_min -1.848
_refine_diff_density_rms 0.236
_refine_ls_abs_structure_details 'Flack H D (1983), Acta Cryst. A39, 876-881'
_refine_ls_abs_structure_Flack 0.000(17)
_refine_ls_extinction_coef 0.0091(3)
_refine_ls_extinction_expression Fc^*^=kFc[1+0.001xFc^2^\l^3^/sin(2\q)]^-1/4^
_refine_ls_extinction_method SHELXL
_refine_ls_goodness_of_fit_ref 1.042
_refine_ls_hydrogen_treatment constr
_refine_ls_matrix_type full
_refine_ls_number_parameters 76
_refine_ls_number_reflns 1481
_refine_ls_number_restraints 1
_refine_ls_restrained_S_all 1.042
_refine_ls_R_factor_all 0.0304
_refine_ls_R_factor_gt 0.0295
_refine_ls_shift/su_max 0.001
_refine_ls_shift/su_mean 0.000
_refine_ls_structure_factor_coef Fsqd
_refine_ls_weighting_details 'calc w=1/[\s^2^(Fo^2^)+(0.0149P)^2^+0.0000P] where P=(Fo^2^+2Fc^2^)/3'
_refine_ls_weighting_scheme calc
_refine_ls_wR_factor_gt 0.0669
_refine_ls_wR_factor_ref 0.0675
_reflns_number_gt 1441
_reflns_number_total 1481
_reflns_threshold_expression >2sigma(I)
_cod_data_source_file c5sc02501j2.cif
_cod_data_source_block a
_cod_depositor_comments
;
The following automatic conversions were performed:

'_exptl_absorpt_correction_type' value 'Multi-scan' changed to
'multi-scan' according to
/usr/data/users/saulius/crontab/automatic-downloads/rss-feeds/RSC/lib/dictionaries/cif_core.dic
dictionary named 'cif_core.dic' version 2.4.2 from 2011-04-26.

Automatic conversion script
Id: cif_fix_values 3271 2015-04-21 07:52:19Z andrius 

 Adding full bibliography for 1531947--1531948.cif.
;
_cod_original_sg_symbol_H-M P4(3)2(1)2
_cod_database_code 1531947

loop_
_symmetry_equiv_pos_as_xyz
'x, y, z'
'-x, -y, z+1/2'
'-y+1/2, x+1/2, z+3/4'
'y+1/2, -x+1/2, z+1/4'
'-x+1/2, y+1/2, -z+3/4'
'x+1/2, -y+1/2, -z+1/4'
'y, x, -z'
'-y, -x, -z+1/2'

loop_
_atom_site_label
_atom_site_type_symbol
_atom_site_fract_x
_atom_site_fract_y
_atom_site_fract_z
_atom_site_U_iso_or_equiv
_atom_site_adp_type
_atom_site_occupancy
_atom_site_symmetry_multiplicity
_atom_site_calc_flag
_atom_site_refinement_flags
Pb1 Pb 0.48287(3) 1.24656(4) -0.36327(2) 0.01552(16) Uani 1 1 d .
Cl3 Cl 0.2339(3) 1.2789(3) -0.29535(19) 0.0395(7) Uani 1 1 d .
Cl1 Cl 0.5424(3) 1.4576(3) -0.2500 0.0381(10) Uani 1 2 d S
Cl2 Cl 0.4325(3) 1.4325(3) -0.5000 0.0433(12) Uani 1 2 d S
Cl4 Cl 0.5052(3) 1.0829(3) -0.20450(18) 0.0339(7) Uani 1 1 d .
C2 C 0.2171(17) 1.6140(19) -0.2242(9) 0.081(7) Uani 1 1 d .
H2A H 0.1309 1.5832 -0.2128 0.098 Uiso 1 1 calc R
H2B H 0.2756 1.5468 -0.2057 0.098 Uiso 1 1 calc R
C3 C 0.2317(14) 1.6335(11) -0.3239(7) 0.038(3) Uani 1 1 d .
H3A H 0.2905 1.5718 -0.3498 0.046 Uiso 1 1 calc R
H3B H 0.1499 1.6271 -0.3547 0.046 Uiso 1 1 calc R
C1 C 0.1331(13) 1.8099(13) -0.2094(9) 0.051(4) Uani 1 1 d D
H1A H 0.0560 1.7629 -0.2248 0.061 Uiso 1 1 calc R
H1B H 0.1115 1.8755 -0.1655 0.061 Uiso 1 1 calc R
N1 N 0.2379(10) 1.7174(11) -0.1705(7) 0.058(4) Uani 1 1 d D
H4A H 0.2191 1.6976 -0.1120 0.069 Uiso 1 1 calc R

loop_
_atom_site_aniso_label
_atom_site_aniso_U_11
_atom_site_aniso_U_22
_atom_site_aniso_U_33
_atom_site_aniso_U_23
_atom_site_aniso_U_13
_atom_site_aniso_U_12
Pb1 0.0157(2) 0.0167(2) 0.0141(2) -0.00090(15) -0.00009(12) -0.00036(15)
Cl3 0.0181(13) 0.065(2) 0.0359(13) -0.0064(14) 0.0001(11) -0.0014(15)
Cl1 0.0340(15) 0.0340(15) 0.046(2) -0.0168(14) -0.0168(14) -0.001(2)
Cl2 0.0481(18) 0.0481(18) 0.034(2) 0.0200(15) -0.0200(15) -0.005(2)
Cl4 0.0362(18) 0.0381(17) 0.0274(13) 0.0108(12) -0.0053(12) 0.0054(13)
C2 0.081(13) 0.128(16) 0.034(8) -0.031(9) 0.034(8) -0.067(12)
C3 0.051(9) 0.040(7) 0.024(5) -0.007(5) 0.003(6) -0.012(7)
C1 0.054(9) 0.034(8) 0.064(10) 0.017(7) 0.021(7) 0.013(7)
N1 0.055(8) 0.087(10) 0.031(5) -0.009(6) 0.015(5) -0.034(8)

loop_
_atom_type_symbol
_atom_type_description
_atom_type_scat_dispersion_real
_atom_type_scat_dispersion_imag
_atom_type_scat_source
C C 0.0033 0.0016 'International Tables Vol C Tables 4.2.6.8 and 6.1.1.4'
H H 0.0000 0.0000 'International Tables Vol C Tables 4.2.6.8 and 6.1.1.4'
N N 0.0061 0.0033 'International Tables Vol C Tables 4.2.6.8 and 6.1.1.4'
O O 0.0106 0.0060 'International Tables Vol C Tables 4.2.6.8 and 6.1.1.4'
Cl Cl 0.1484 0.1585 'International Tables Vol C Tables 4.2.6.8 and 6.1.1.4'
I I -0.4742 1.8119 'International Tables Vol C Tables 4.2.6.8 and 6.1.1.4'
Pb Pb -3.3944 10.1111 'International Tables Vol C Tables 4.2.6.8 and 6.1.1.4'

loop_
_geom_angle_atom_site_label_1
_geom_angle_atom_site_label_2
_geom_angle_atom_site_label_3
_geom_angle
_geom_angle_site_symmetry_1
_geom_angle_site_symmetry_3
Cl3 Pb1 Cl1 84.23(9) . .
Cl3 Pb1 Cl2 89.97(8) . .
Cl1 Pb1 Cl2 85.87(9) . .
Cl3 Pb1 Cl4 81.80(9) . .
Cl1 Pb1 Cl4 87.98(7) . .
Cl2 Pb1 Cl4 170.19(6) . .
Cl3 Pb1 Cl4 92.87(9) . 3_654
Cl1 Pb1 Cl4 171.12(6) . 3_654
Cl2 Pb1 Cl4 102.55(9) . 3_654
Cl4 Pb1 Cl4 83.30(8) . 3_654
Cl3 Pb1 Cl3 173.65(4) . 6_574
Cl1 Pb1 Cl3 98.27(8) . 6_574
Cl2 Pb1 Cl3 84.40(8) . 6_574
Cl4 Pb1 Cl3 104.06(9) . 6_574
Cl4 Pb1 Cl3 85.50(9) 3_654 6_574
Pb1 Cl3 Pb1 130.33(10) . 6_474
Pb1 Cl1 Pb1 133.53(17) . 8_774
Pb1 Cl2 Pb1 138.87(19) . 7_464
Pb1 Cl4 Pb1 125.07(11) . 4_465
N1 C2 C3 116.7(14) . .
N1 C2 H2A 108.1 . .
C3 C2 H2A 108.1 . .
N1 C2 H2B 108.1 . .
C3 C2 H2B 108.1 . .
H2A C2 H2B 107.3 . .
N1 C3 C2 102.8(10) 8_774 .
N1 C3 H3A 111.2 8_774 .
C2 C3 H3A 111.2 . .
N1 C3 H3B 111.2 8_774 .
C2 C3 H3B 111.2 . .
H3A C3 H3B 109.1 . .
C1 C1 N1 105.4(7) 8_774 .
C1 C1 H1A 110.7 8_774 .
N1 C1 H1A 110.7 . .
C1 C1 H1B 110.7 8_774 .
N1 C1 H1B 110.7 . .
H1A C1 H1B 108.8 . .
C2 N1 C3 114.1(12) . 8_774
C2 N1 C1 99.5(12) . .
C3 N1 C1 113.6(12) 8_774 .
C2 N1 H4A 109.7 . .
C3 N1 H4A 109.7 8_774 .
C1 N1 H4A 109.7 . .

loop_
_geom_bond_atom_site_label_1
_geom_bond_atom_site_label_2
_geom_bond_distance
_geom_bond_site_symmetry_2
Pb1 Cl3 2.808(3) .
Pb1 Cl1 2.8358(19) .
Pb1 Cl2 2.8498(18) .
Pb1 Cl4 2.910(3) .
Pb1 Cl4 2.940(3) 3_654
Pb1 Cl3 2.961(3) 6_574
Cl3 Pb1 2.961(3) 6_474
Cl1 Pb1 2.8358(19) 8_774
Cl2 Pb1 2.8498(18) 7_464
Cl4 Pb1 2.940(3) 4_465
C2 N1 1.357(17) .
C2 C3 1.494(16) .
C2 H2A 0.9700 .
C2 H2B 0.9700 .
C3 N1 1.447(15) 8_774
C3 H3A 0.9700 .
C3 H3B 0.9700 .
C1 C1 1.46(2) 8_774
C1 N1 1.569(9) .
C1 H1A 0.9700 .
C1 H1B 0.9700 .
N1 C3 1.447(15) 8_774
N1 H4A 0.9100 .
